data_4129550
loop_
_publ_author_name
'Tang, Yun-Zhi'
'Yu, Yin-Mei'
'Xiong, Jian-Bo'
'Tan, Yu-Hui'
'Wen, He-Rui'

_publ_section_title
;
 Unusual High-Temperature Reversible Phase-Transition Behavior,
 Structures, and Dielectric-Ferroelectric Properties of Two New Crown
 Ether Clathrates.
;
_journal_issue 41
_journal_name_full 'Journal of the American Chemical Society'
_journal_page_first 13345
_journal_page_last 13351
_journal_paper_doi 10.1021/jacs.5b08061
_journal_volume 137
_journal_year 2015
_chemical_formula_sum 'C18 H38 B F4 N O6'
_chemical_formula_weight 451.30
_space_group_IT_number 29
_space_group_name_Hall 'P 2c -2ac'
_space_group_name_H-M_alt 'P c a 21'
_symmetry_cell_setting orthorhombic
_symmetry_space_group_name_H-M 'P c a 21'
_atom_sites_solution_hydrogens geom
_atom_sites_solution_primary direct
_atom_sites_solution_secondary difmap
_audit_creation_method SHELXL-97
_cell_angle_alpha 90.00
_cell_angle_beta 90.00
_cell_angle_gamma 90.00
_cell_formula_units_Z 4
_cell_length_a 13.381(3)
_cell_length_b 12.051(2)
_cell_length_c 14.234(3)
_cell_measurement_temperature 293(2)
_cell_volume 2295.3(8)
_computing_structure_refinement 'SHELXL-97 (Sheldrick, 1997)'
_computing_structure_solution 'SHELXS-97 (Sheldrick, 1990)'
_diffrn_ambient_temperature 293(2)
_diffrn_measured_fraction_theta_full 0.998
_diffrn_measured_fraction_theta_max 0.998
_diffrn_radiation_monochromator graphite
_diffrn_radiation_source 'fine-focus sealed tube'
_diffrn_radiation_type MoK\a
_diffrn_radiation_wavelength 0.71073
_diffrn_reflns_av_R_equivalents 0.0768
_diffrn_reflns_av_sigmaI/netI 0.0730
_diffrn_reflns_limit_h_max 16
_diffrn_reflns_limit_h_min -16
_diffrn_reflns_limit_k_max 14
_diffrn_reflns_limit_k_min -14
_diffrn_reflns_limit_l_max 17
_diffrn_reflns_limit_l_min -17
_diffrn_reflns_number 20323
_diffrn_reflns_theta_full 26.00
_diffrn_reflns_theta_max 26.00
_diffrn_reflns_theta_min 3.04
_exptl_absorpt_coefficient_mu 0.115
_exptl_absorpt_correction_T_max 0.9819
_exptl_absorpt_correction_T_min 0.9774
_exptl_absorpt_correction_type multi-scan
_exptl_absorpt_process_details sadabs
_exptl_crystal_colour colorless
_exptl_crystal_density_diffrn 1.306
_exptl_crystal_density_method 'not measured'
_exptl_crystal_description block
_exptl_crystal_F_000 968
_exptl_crystal_size_max 0.20
_exptl_crystal_size_mid 0.18
_exptl_crystal_size_min 0.16
_refine_diff_density_max 0.391
_refine_diff_density_min -0.248
_refine_diff_density_rms 0.051
_refine_ls_abs_structure_details 'Flack H D (1983), Acta Cryst. A39, 876-881'
_refine_ls_abs_structure_Flack 0.3(14)
_refine_ls_extinction_method none
_refine_ls_goodness_of_fit_ref 1.058
_refine_ls_hydrogen_treatment mixed
_refine_ls_matrix_type full
_refine_ls_number_parameters 272
_refine_ls_number_reflns 4502
_refine_ls_number_restraints 1
_refine_ls_restrained_S_all 1.058
_refine_ls_R_factor_all 0.0909
_refine_ls_R_factor_gt 0.0706
_refine_ls_shift/su_max 0.000
_refine_ls_shift/su_mean 0.000
_refine_ls_structure_factor_coef Fsqd
_refine_ls_weighting_details 'calc w=1/[\s^2^(Fo^2^)+(0.0810P)^2^+1.2185P] where P=(Fo^2^+2Fc^2^)/3'
_refine_ls_weighting_scheme calc
_refine_ls_wR_factor_gt 0.1778
_refine_ls_wR_factor_ref 0.1923
_reflns_number_gt 3381
_reflns_number_total 4502
_reflns_threshold_expression >2sigma(I)
_cod_data_source_file ja5b08061_si_002.cif
_cod_data_source_block bf4
_cod_original_sg_symbol_H-M Pca2(1)
_cod_database_code 4129550

loop_
_symmetry_equiv_pos_as_xyz
'x, y, z'
'-x, -y, z+1/2'
'x+1/2, -y, z'
'-x+1/2, y, z+1/2'

loop_
_atom_site_label
_atom_site_type_symbol
_atom_site_fract_x
_atom_site_fract_y
_atom_site_fract_z
_atom_site_U_iso_or_equiv
_atom_site_adp_type
_atom_site_occupancy
_atom_site_symmetry_multiplicity
_atom_site_calc_flag
_atom_site_refinement_flags
C1 C 0.3477(4) 0.2442(3) 0.3063(3) 0.0521(10) Uani 1 1 d .
H1 H 0.4151 0.2309 0.2817 0.062 Uiso 1 1 calc R
C2 C 0.3477(4) 0.3550(4) 0.3504(3) 0.0681(13) Uani 1 1 d .
H2A H 0.2812 0.3724 0.3732 0.082 Uiso 1 1 calc R
H2B H 0.3664 0.4106 0.3044 0.082 Uiso 1 1 calc R
C6 C 0.3250(4) 0.1534(4) 0.3747(4) 0.0645(13) Uani 1 1 d .
H6A H 0.3288 0.0823 0.3431 0.077 Uiso 1 1 calc R
H6B H 0.2575 0.1625 0.3984 0.077 Uiso 1 1 calc R
C4 C 0.4000(6) 0.2661(5) 0.5004(4) 0.098(2) Uani 1 1 d .
H4A H 0.4500 0.2666 0.5497 0.118 Uiso 1 1 calc R
H4B H 0.3356 0.2802 0.5293 0.118 Uiso 1 1 calc R
C3 C 0.4223(6) 0.3564(5) 0.4328(4) 0.095(2) Uani 1 1 d .
H3A H 0.4897 0.3475 0.4088 0.114 Uiso 1 1 calc R
H3B H 0.4186 0.4275 0.4647 0.114 Uiso 1 1 calc R
C5 C 0.3983(5) 0.1554(5) 0.4563(4) 0.0823(17) Uani 1 1 d .
H5A H 0.3789 0.1003 0.5025 0.099 Uiso 1 1 calc R
H5B H 0.4646 0.1369 0.4337 0.099 Uiso 1 1 calc R
N1 N 0.2769(2) 0.2413(2) 0.2248(2) 0.0352(6) Uani 1 1 d .
H1A H 0.2150 0.2542 0.2450 0.053 Uiso 1 1 calc R
H1B H 0.2794 0.1748 0.1976 0.053 Uiso 1 1 calc R
H1C H 0.2941 0.2931 0.1833 0.053 Uiso 1 1 calc R
O2 O 0.1067(2) 0.0741(2) 0.2268(2) 0.0502(7) Uani 1 1 d .
O3 O 0.2955(2) 0.0131(2) 0.15790(19) 0.0496(7) Uani 1 1 d .
O4 O 0.4040(2) 0.1800(2) 0.0609(2) 0.0497(7) Uani 1 1 d .
O5 O 0.3724(2) 0.4073(2) 0.10380(19) 0.0514(7) Uani 1 1 d .
O1 O 0.07276(18) 0.3015(2) 0.27492(19) 0.0472(7) Uani 1 1 d .
O6 O 0.1820(2) 0.4616(2) 0.1724(2) 0.0534(7) Uani 1 1 d .
C17 C 0.1173(3) 0.4916(3) 0.2457(3) 0.0586(11) Uani 1 1 d .
H17A H 0.0903 0.5651 0.2344 0.070 Uiso 1 1 calc R
H17B H 0.1533 0.4929 0.3048 0.070 Uiso 1 1 calc R
C11 C 0.3552(4) -0.0081(4) 0.0768(3) 0.0582(11) Uani 1 1 d .
H11A H 0.3151 0.0003 0.0205 0.070 Uiso 1 1 calc R
H11B H 0.3805 -0.0835 0.0787 0.070 Uiso 1 1 calc R
C7 C -0.0031(3) 0.2204(4) 0.2710(4) 0.0599(11) Uani 1 1 d .
H7A H -0.0307 0.2175 0.2080 0.072 Uiso 1 1 calc R
H7B H -0.0564 0.2398 0.3141 0.072 Uiso 1 1 calc R
C12 C 0.4395(3) 0.0715(3) 0.0752(3) 0.0535(10) Uani 1 1 d .
H12A H 0.4755 0.0678 0.1343 0.064 Uiso 1 1 calc R
H12B H 0.4855 0.0518 0.0252 0.064 Uiso 1 1 calc R
C15 C 0.3205(3) 0.5049(4) 0.0755(3) 0.0581(11) Uani 1 1 d .
H15A H 0.2796 0.4890 0.0209 0.070 Uiso 1 1 calc R
H15B H 0.3681 0.5623 0.0586 0.070 Uiso 1 1 calc R
C18 C 0.0343(3) 0.4085(4) 0.2503(4) 0.0606(12) Uani 1 1 d .
H18A H -0.0145 0.4317 0.2967 0.073 Uiso 1 1 calc R
H18B H 0.0011 0.4043 0.1898 0.073 Uiso 1 1 calc R
C9 C 0.1506(3) -0.0294(3) 0.2477(3) 0.0544(11) Uani 1 1 d .
H9A H 0.0990 -0.0846 0.2577 0.065 Uiso 1 1 calc R
H9B H 0.1901 -0.0237 0.3047 0.065 Uiso 1 1 calc R
C13 C 0.4816(3) 0.2598(4) 0.0595(4) 0.0615(12) Uani 1 1 d .
H13A H 0.5327 0.2377 0.0149 0.074 Uiso 1 1 calc R
H13B H 0.5120 0.2652 0.1212 0.074 Uiso 1 1 calc R
C16 C 0.2574(4) 0.5436(3) 0.1526(4) 0.0600(12) Uani 1 1 d .
H16A H 0.2979 0.5562 0.2081 0.072 Uiso 1 1 calc R
H16B H 0.2259 0.6132 0.1354 0.072 Uiso 1 1 calc R
C8 C 0.0386(3) 0.1094(4) 0.2967(3) 0.0608(12) Uani 1 1 d .
H8A H 0.0725 0.1142 0.3568 0.073 Uiso 1 1 calc R
H8B H -0.0152 0.0559 0.3024 0.073 Uiso 1 1 calc R
C14 C 0.4392(4) 0.3688(4) 0.0320(3) 0.0647(13) Uani 1 1 d .
H14A H 0.4927 0.4221 0.0233 0.078 Uiso 1 1 calc R
H14B H 0.4034 0.3616 -0.0269 0.078 Uiso 1 1 calc R
B1 B 0.2477(4) 0.7448(4) 0.9167(4) 0.0569(12) Uani 1 1 d .
F1 F 0.1868(3) 0.6538(3) 0.9214(3) 0.1129(14) Uani 1 1 d .
F4 F 0.1948(2) 0.8425(2) 0.9142(3) 0.0886(10) Uani 1 1 d .
F3 F 0.3117(4) 0.7444(3) 0.9892(4) 0.140(2) Uani 1 1 d .
F2 F 0.2999(6) 0.7369(3) 0.8352(4) 0.174(3) Uani 1 1 d .
C10 C 0.2159(3) -0.0633(3) 0.1673(3) 0.0562(11) Uani 1 1 d .
H10A H 0.2423 -0.1371 0.1784 0.067 Uiso 1 1 calc R
H10B H 0.1770 -0.0650 0.1098 0.067 Uiso 1 1 calc R

loop_
_atom_site_aniso_label
_atom_site_aniso_U_11
_atom_site_aniso_U_22
_atom_site_aniso_U_33
_atom_site_aniso_U_23
_atom_site_aniso_U_13
_atom_site_aniso_U_12
C1 0.061(3) 0.052(2) 0.043(2) 0.0053(17) -0.0112(19) -0.0108(19)
C2 0.088(3) 0.051(3) 0.065(3) 0.001(2) -0.020(3) -0.011(2)
C6 0.084(3) 0.050(3) 0.059(3) 0.015(2) -0.026(2) -0.017(2)
C4 0.142(6) 0.108(5) 0.044(3) -0.012(3) -0.037(3) 0.008(4)
C3 0.142(6) 0.069(3) 0.074(4) 0.006(3) -0.063(4) -0.034(3)
C5 0.111(5) 0.069(3) 0.067(3) 0.022(3) -0.027(3) 0.004(3)
N1 0.0351(15) 0.0363(14) 0.0341(15) 0.0013(12) -0.0004(12) 0.0005(11)
O2 0.0547(15) 0.0478(15) 0.0481(15) 0.0085(13) 0.0054(14) -0.0063(12)
O3 0.0568(15) 0.0403(14) 0.0516(17) -0.0090(13) -0.0041(14) -0.0057(12)
O4 0.0440(14) 0.0469(15) 0.0583(17) 0.0001(13) 0.0071(13) 0.0051(12)
O5 0.0638(17) 0.0446(15) 0.0458(16) 0.0126(12) 0.0055(14) -0.0006(13)
O1 0.0385(14) 0.0530(16) 0.0501(16) -0.0028(13) 0.0039(13) 0.0065(12)
O6 0.0639(17) 0.0403(14) 0.0561(17) -0.0070(13) 0.0014(16) 0.0033(12)
C17 0.065(3) 0.048(2) 0.064(3) -0.011(2) -0.006(2) 0.018(2)
C11 0.077(3) 0.045(2) 0.052(2) -0.012(2) -0.007(2) 0.020(2)
C7 0.044(2) 0.078(3) 0.058(3) -0.003(2) 0.011(2) -0.006(2)
C12 0.052(2) 0.058(2) 0.051(2) -0.004(2) -0.003(2) 0.020(2)
C15 0.074(3) 0.045(2) 0.055(2) 0.015(2) 0.000(2) -0.006(2)
C18 0.050(2) 0.065(3) 0.066(3) -0.010(2) -0.001(2) 0.023(2)
C9 0.060(2) 0.048(2) 0.054(3) 0.0136(19) -0.012(2) -0.0196(19)
C13 0.047(2) 0.073(3) 0.064(3) -0.008(2) 0.023(2) -0.010(2)
C16 0.071(3) 0.0329(18) 0.076(3) 0.002(2) -0.012(3) -0.0008(19)
C8 0.060(3) 0.073(3) 0.049(2) 0.003(2) 0.013(2) -0.020(2)
C14 0.075(3) 0.065(3) 0.055(3) 0.007(2) 0.024(2) -0.013(2)
B1 0.076(3) 0.046(2) 0.049(3) 0.004(2) -0.007(3) 0.000(3)
F1 0.106(3) 0.067(2) 0.165(4) 0.027(2) -0.032(2) -0.0224(18)
F4 0.087(2) 0.0603(17) 0.118(3) 0.0032(18) -0.0128(19) 0.0139(15)
F3 0.168(4) 0.073(2) 0.179(5) -0.002(2) -0.106(4) 0.003(2)
F2 0.306(8) 0.079(3) 0.136(4) 0.003(2) 0.107(5) 0.016(3)
C10 0.067(3) 0.0346(19) 0.067(3) -0.004(2) -0.020(2) -0.0061(18)

loop_
_atom_type_symbol
_atom_type_description
_atom_type_scat_dispersion_real
_atom_type_scat_dispersion_imag
_atom_type_scat_source
C C 0.0033 0.0016 'International Tables Vol C Tables 4.2.6.8 and 6.1.1.4'
H H 0.0000 0.0000 'International Tables Vol C Tables 4.2.6.8 and 6.1.1.4'
B B 0.0013 0.0007 'International Tables Vol C Tables 4.2.6.8 and 6.1.1.4'
N N 0.0061 0.0033 'International Tables Vol C Tables 4.2.6.8 and 6.1.1.4'
O O 0.0106 0.0060 'International Tables Vol C Tables 4.2.6.8 and 6.1.1.4'
F F 0.0171 0.0103 'International Tables Vol C Tables 4.2.6.8 and 6.1.1.4'

loop_
_geom_angle_atom_site_label_1
_geom_angle_atom_site_label_2
_geom_angle_atom_site_label_3
_geom_angle
C2 C1 C6 112.6(4)
C2 C1 N1 110.5(4)
C6 C1 N1 111.0(3)
C1 C2 C3 109.5(4)
C1 C6 C5 110.8(4)
C5 C4 C3 113.0(5)
C4 C3 C2 110.8(5)
C4 C5 C6 110.5(5)
C9 O2 C8 112.7(3)
C10 O3 C11 112.4(3)
C12 O4 C13 112.8(3)
C15 O5 C14 111.7(3)
C7 O1 C18 110.9(3)
C17 O6 C16 113.7(3)
O6 C17 C18 108.5(3)
O3 C11 C12 108.8(3)
O1 C7 C8 110.0(4)
O4 C12 C11 110.3(3)
O5 C15 C16 109.5(4)
O1 C18 C17 110.3(3)
O2 C9 C10 108.8(3)
O4 C13 C14 109.0(4)
O6 C16 C15 109.5(3)
O2 C8 C7 109.7(3)
O5 C14 C13 109.7(3)
F3 B1 F2 109.1(6)
F3 B1 F1 109.8(5)
F2 B1 F1 107.0(5)
F3 B1 F4 110.7(5)
F2 B1 F4 107.7(5)
F1 B1 F4 112.5(5)
O3 C10 C9 109.5(3)

loop_
_geom_bond_atom_site_label_1
_geom_bond_atom_site_label_2
_geom_bond_distance
C1 C2 1.475(6)
C1 C6 1.496(6)
C1 N1 1.499(5)
C2 C3 1.540(7)
C6 C5 1.520(7)
C4 C5 1.475(8)
C4 C3 1.484(8)
O2 C9 1.411(5)
O2 C8 1.414(5)
O3 C10 1.415(5)
O3 C11 1.426(5)
O4 C12 1.406(5)
O4 C13 1.415(5)
O5 C15 1.424(5)
O5 C14 1.434(5)
O1 C7 1.411(5)
O1 C18 1.431(5)
O6 C17 1.403(5)
O6 C16 1.440(5)
C17 C18 1.497(6)
C11 C12 1.481(6)
C7 C8 1.494(6)
C15 C16 1.461(7)
C9 C10 1.496(6)
C13 C14 1.483(6)
B1 F3 1.341(7)
B1 F2 1.357(8)
B1 F1 1.368(6)
B1 F4 1.374(6)

loop_
_geom_hbond_atom_site_label_D
_geom_hbond_atom_site_label_H
_geom_hbond_atom_site_label_A
_geom_hbond_distance_DH
_geom_hbond_distance_HA
_geom_hbond_distance_DA
_geom_hbond_angle_DHA
N1 H1C O6 0.89 2.53 3.036(4) 116.8
N1 H1C O5 0.89 2.07 2.933(4) 164.1
N1 H1B O4 0.89 2.56 2.980(4) 109.4
N1 H1B O3 0.89 2.04 2.920(4) 169.7
N1 H1A O2 0.89 2.62 3.040(4) 109.7
N1 H1A O1 0.89 2.03 2.915(4) 171.0
